data_7719635
loop_
_publ_author_name
'Guo, Chi-Xin'
'Eshaghi Malekshah, Rahime'
'Chen, Tzu-Yu'
'Karim, Amir'
'Chu, Yu-Ting'
'Shu, En-De'
'Chiu, Chien-Chih'
'Chien, Ching-Ming'
'Hsu, Sodio C. N.'

_publ_section_title
;
 Organoruthenium(II) complexes with adamantane-thiourea ligands:
 structural and biological insights.
;
_journal_issue 47
_journal_name_full 'Dalton transactions (Cambridge, England : 2003)'
_journal_page_first 17646
_journal_page_last 17661
_journal_paper_doi 10.1039/d5dt01959a
_journal_volume 54
_journal_year 2025
_chemical_formula_moiety 'C34 H40 Cl2 N2 O Ru S, C H4 O'
_chemical_formula_sum 'C35 H44 Cl2 N2 O2 Ru S'
_chemical_formula_weight 728.75
_space_group_crystal_system monoclinic
_space_group_IT_number 14
_space_group_name_Hall '-P 2yn'
_space_group_name_H-M_alt 'P 1 21/n 1'
_atom_sites_solution_hydrogens geom
_audit_creation_date 2025-04-30
_audit_creation_method
;
Olex2 1.5
(compiled 2025.04.05 svn.rf049d14d for OlexSys, GUI svn.r7224)
;
_audit_update_record
;
2025-04-30 deposited with the CCDC.	2025-10-08 downloaded from the CCDC.
;
_cell_angle_alpha 90
_cell_angle_beta 107.429(3)
_cell_angle_gamma 90
_cell_formula_units_Z 4
_cell_length_a 14.4880(5)
_cell_length_b 12.7523(4)
_cell_length_c 19.7959(6)
_cell_measurement_reflns_used 15079
_cell_measurement_temperature 113(2)
_cell_measurement_theta_max 26.6350
_cell_measurement_theta_min 1.9210
_cell_volume 3489.5(2)
_computing_cell_refinement 'CrysAlisPro 1.171.41.123a (Rigaku OD, 2022)'
_computing_data_collection 'CrysAlisPro 1.171.41.123a (Rigaku OD, 2022)'
_computing_data_reduction 'CrysAlisPro 1.171.41.123a (Rigaku OD, 2022)'
_computing_molecular_graphics 'Olex2 1.5 (Dolomanov et al., 2009)'
_computing_publication_material 'Olex2 1.5 (Dolomanov et al., 2009)'
_computing_structure_refinement 'SHELXL 2018/3 (Sheldrick, 2015)'
_computing_structure_solution 'SHELXT 2018/2 (Sheldrick, 2018)'
_diffrn_ambient_temperature 113.15
_diffrn_detector_area_resol_mean 10.0000
_diffrn_measured_fraction_theta_full 0.998
_diffrn_measured_fraction_theta_max 0.998
_diffrn_measurement_details
;
List of Runs (angles in degrees, time in seconds):

  # Type    Start    End  Width  t~exp~   \w     \q     \k     \f   Frames
#--------------------------------------------------------------------------
  1  \w     -4.00  22.00   0.50   59.50    --   10.60  82.00 -90.00   52
  2  \w    -17.00  99.00   0.50   59.50    --   10.60  82.00   0.00  232
  3  \w     66.00  92.00   0.50   59.50    --   10.60 -19.00 -90.00   52
  4  \w    -14.00  21.00   0.50   59.50    --   10.60 -19.00 -90.00   70
  5  \w    -58.00  22.00   0.50   59.50    --   10.60 -82.00 -60.00  160
  6  \w    -32.00  36.00   0.50   59.50    --   10.60 -77.00-150.00  136
  7  \w    -99.00 -34.00   0.50   59.50    --  -10.90 -77.00-180.00  130
  8  \w    -61.00  15.00   0.50   59.50    --  -10.90 -77.00 150.00  152
  9  \w    -73.00 -48.00   0.50   59.50    --  -10.90 -77.00-120.00   50
;
_diffrn_measurement_device 'four-circle diffractometer'
_diffrn_measurement_device_type 'XtaLAB Pro II AFC12 (RINC): Kappa single'
_diffrn_measurement_method '\w scans'
_diffrn_radiation_type MoK\a
_diffrn_radiation_wavelength 0.71073
_diffrn_reflns_av_R_equivalents 0.0376
_diffrn_reflns_av_unetI/netI 0.0386
_diffrn_reflns_Laue_measured_fraction_full 0.998
_diffrn_reflns_Laue_measured_fraction_max 0.998
_diffrn_reflns_limit_h_max 16
_diffrn_reflns_limit_h_min -17
_diffrn_reflns_limit_k_max 15
_diffrn_reflns_limit_k_min -15
_diffrn_reflns_limit_l_max 21
_diffrn_reflns_limit_l_min -23
_diffrn_reflns_number 28115
_diffrn_reflns_point_group_measured_fraction_full 0.998
_diffrn_reflns_point_group_measured_fraction_max 0.998
_diffrn_reflns_theta_full 24.995
_diffrn_reflns_theta_max 24.995
_diffrn_reflns_theta_min 1.927
_exptl_absorpt_coefficient_mu 0.695
_exptl_absorpt_correction_T_max 1.00000
_exptl_absorpt_correction_T_min 0.65852
_exptl_absorpt_correction_type multi-scan
_exptl_absorpt_process_details
;
CrysAlisPro 1.171.41.123a (Rigaku Oxford Diffraction, 2022)
Empirical absorption correction using spherical harmonics,
implemented in SCALE3 ABSPACK scaling algorithm.
;
_exptl_crystal_colour orange
_exptl_crystal_colour_primary orange
_exptl_crystal_density_diffrn 1.387
_exptl_crystal_description plate
_exptl_crystal_F_000 1512
_exptl_crystal_size_max 0.15
_exptl_crystal_size_mid 0.1
_exptl_crystal_size_min 0.05
_refine_diff_density_max 2.405
_refine_diff_density_min -1.023
_refine_diff_density_rms 0.120
_refine_ls_extinction_method none
_refine_ls_goodness_of_fit_ref 1.061
_refine_ls_hydrogen_treatment constr
_refine_ls_matrix_type full
_refine_ls_number_parameters 393
_refine_ls_number_reflns 6130
_refine_ls_number_restraints 1243
_refine_ls_restrained_S_all 1.031
_refine_ls_R_factor_all 0.0732
_refine_ls_R_factor_gt 0.0623
_refine_ls_shift/su_max 0.001
_refine_ls_shift/su_mean 0.000
_refine_ls_structure_factor_coef Fsqd
_refine_ls_weighting_details 'w=1/[\s^2^(Fo^2^)+(0.0756P)^2^+17.1661P] where P=(Fo^2^+2Fc^2^)/3'
_refine_ls_weighting_scheme calc
_refine_ls_wR_factor_gt 0.1596
_refine_ls_wR_factor_ref 0.1652
_reflns_Friedel_coverage 0.000
_reflns_number_gt 5177
_reflns_number_total 6130
_reflns_threshold_expression 'I > 2\s(I)'
_cod_data_source_file d5dt01959a2.cif
_cod_data_source_block k11107-sodio-d_auto
_cod_depositor_comments 'Adding full bibliography for 7719633--7719636.cif.'
_cod_database_code 7719635
_shelx_shelxl_version_number 2018/3
_shelx_space_group_comment
;
The symmetry employed for this shelxl refinement is uniquely defined
by the following loop, which should always be used as a source of
symmetry information in preference to the above space-group names.
They are only intended as comments.
;
_olex2_refinement_description
;
1. Fixed Uiso
 At 1.2 times of:
  All C(H) groups, All C(H,H) groups, All N(H) groups
 At 1.5 times of:
  All C(H,H,H) groups, All O(H) groups
2. Rigid bond restraints
 C8, C10
 with sigma for 1-2 distances of 0.001 and sigma for 1-3 distances of 9.8
3. Uiso/Uaniso restraints and constraints
C1 \\sim C2 \\sim C3 \\sim C4 \\sim C5 \\sim C6 \\sim C7 \\sim C8 \\sim C9
\\sim C10 \\sim C11 \\sim C12 \\sim C13 \\sim C14 \\sim C15 \\sim C16 \\sim C17
\\sim C18 \\sim C19 \\sim C20 \\sim C21 \\sim C22 \\sim C23 \\sim C24 \\sim C25
\\sim C26 \\sim C27 \\sim C28 \\sim C29 \\sim C30 \\sim C31 \\sim C32 \\sim C33
\\sim C34 \\sim C35 \\sim N1 \\sim N2 \\sim O1 \\sim O2 \\sim S1 \\sim Cl1
\\sim Cl2 \\sim Ru1: within 3.8A with sigma of 0.01 and sigma for terminal
atoms of 0.02 within 3.8A
4.a Ternary CH refined with riding coordinates:
 C8(H8), C15(H15), C17(H17), C19(H19)
4.b Secondary CH2 refined with riding coordinates:
 C14(H14A,H14B), C16(H16A,H16B), C18(H18A,H18B), C20(H20A,H20B), C21(H21A,
 H21B), C22(H22A,H22B)
4.c Aromatic/amide H refined with riding coordinates:
 N1(H1), C3(H3), C4(H4), C6(H6), C7(H7), C24(H24), C25(H25), C26(H26),
 C27(H27), C28(H28), C30(H30), C31(H31), C32(H32), C33(H33), C34(H34)
4.d Idealised Me refined as rotating group:
 C1(H1A,H1B,H1C), C9(H9A,H9B,H9C), C10(H10A,H10B,H10C), C35(H35A,H35B,H35C)
4.e Idealised tetrahedral OH refined as rotating group:
 O2(H2)
;
_olex2_submission_special_instructions 'No special instructions were received'
_oxdiff_exptl_absorpt_empirical_details
;
Empirical correction (ABSPACK) includes:
- Absorption correction using spherical harmonics
- Frame scaling
;
_oxdiff_exptl_absorpt_empirical_full_max 1.368
_oxdiff_exptl_absorpt_empirical_full_min 0.729

loop_
_space_group_symop_operation_xyz
'x, y, z'
'-x+1/2, y+1/2, -z+1/2'
'-x, -y, -z'
'x-1/2, -y-1/2, z-1/2'

loop_
_atom_site_label
_atom_site_type_symbol
_atom_site_fract_x
_atom_site_fract_y
_atom_site_fract_z
_atom_site_U_iso_or_equiv
_atom_site_adp_type
_atom_site_occupancy
_atom_site_site_symmetry_order
_atom_site_calc_flag
_atom_site_refinement_flags_posn
_atom_site_refinement_flags_adp
_atom_site_refinement_flags_occupancy
_atom_site_disorder_assembly
_atom_site_disorder_group
Ru1 Ru 0.83480(3) 0.45399(3) 0.54737(2) 0.02716(16) Uani 1 1 d . U . . .
Cl1 Cl 0.79194(10) 0.49971(11) 0.42235(7) 0.0322(3) Uani 1 1 d . U . . .
Cl2 Cl 0.89186(10) 0.63213(11) 0.57455(7) 0.0357(3) Uani 1 1 d . U . . .
S1 S 0.68105(10) 0.50715(11) 0.55748(7) 0.0296(3) Uani 1 1 d . U . . .
O1 O 0.6759(3) 0.8422(3) 0.5032(2) 0.0426(10) Uani 1 1 d . U . . .
N1 N 0.6707(3) 0.6703(4) 0.4707(2) 0.0321(9) Uani 1 1 d . U . . .
H1 H 0.684886 0.626893 0.440747 0.039 Uiso 1 1 calc R U . . .
N2 N 0.5698(3) 0.6747(4) 0.5438(2) 0.0318(9) Uani 1 1 d . U . . .
C1 C 0.8597(6) 0.2501(6) 0.4450(4) 0.0568(18) Uani 1 1 d . U . . .
H1A H 0.791809 0.228920 0.426226 0.085 Uiso 1 1 calc R U . . .
H1B H 0.901359 0.188374 0.448950 0.085 Uiso 1 1 calc R U . . .
H1C H 0.875005 0.301237 0.412994 0.085 Uiso 1 1 calc R U . . .
C2 C 0.8767(5) 0.2985(5) 0.5167(3) 0.0405(12) Uani 1 1 d . U . . .
C3 C 0.8079(4) 0.2865(5) 0.5548(3) 0.0380(12) Uani 1 1 d . U . . .
H3 H 0.750694 0.246680 0.535206 0.046 Uiso 1 1 calc R U . . .
C4 C 0.8254(4) 0.3341(5) 0.6215(3) 0.0371(11) Uani 1 1 d . U . . .
H4 H 0.779201 0.325597 0.646439 0.044 Uiso 1 1 calc R U . . .
C5 C 0.9094(4) 0.3941(5) 0.6528(3) 0.0378(12) Uani 1 1 d . U . . .
C6 C 0.9770(4) 0.4055(5) 0.6129(3) 0.0406(12) Uani 1 1 d . U . . .
H6 H 1.033642 0.446415 0.631962 0.049 Uiso 1 1 calc R U . . .
C7 C 0.9614(4) 0.3581(5) 0.5469(3) 0.0393(12) Uani 1 1 d . U . . .
H7 H 1.007894 0.365851 0.522055 0.047 Uiso 1 1 calc R U . . .
C8 C 0.9274(5) 0.4467(6) 0.7236(4) 0.0512(14) Uani 1 1 d . U . A 1
H8 H 0.954652 0.518008 0.720414 0.061 Uiso 1 1 calc R U . A 1
C9 C 1.0054(7) 0.3817(8) 0.7732(5) 0.088(3) Uani 1 1 d . U . A 1
H9A H 1.059955 0.374274 0.753906 0.132 Uiso 1 1 calc R U . A 1
H9B H 0.979650 0.312196 0.778632 0.132 Uiso 1 1 calc R U . A 1
H9C H 1.027499 0.416270 0.819523 0.132 Uiso 1 1 calc R U . A 1
C10 C 0.8429(7) 0.4592(9) 0.7461(6) 0.089(2) Uani 1 1 d . U . A 1
H10A H 0.857240 0.506847 0.786779 0.133 Uiso 1 1 calc R U . A 1
H10B H 0.823242 0.390793 0.759766 0.133 Uiso 1 1 calc R U . A 1
H10C H 0.790311 0.488386 0.707224 0.133 Uiso 1 1 calc R U . A 1
C11 C 0.6402(4) 0.6264(4) 0.5230(3) 0.0307(10) Uani 1 1 d . U . . .
C12 C 0.6818(4) 0.7778(5) 0.4598(3) 0.0367(11) Uani 1 1 d . U . . .
C13 C 0.7054(5) 0.8036(5) 0.3920(3) 0.0424(11) Uani 1 1 d . U . . .
C14 C 0.6766(5) 0.9173(6) 0.3713(4) 0.0542(12) Uani 1 1 d . U . . .
H14A H 0.712039 0.964984 0.409830 0.065 Uiso 1 1 calc R U . . .
H14B H 0.606397 0.926618 0.363861 0.065 Uiso 1 1 calc R U . . .
C15 C 0.7016(6) 0.9441(6) 0.3016(4) 0.0582(14) Uani 1 1 d . U . . .
H15 H 0.681696 1.018048 0.287767 0.070 Uiso 1 1 calc R U . . .
C16 C 0.8138(6) 0.9358(6) 0.3200(4) 0.0574(14) Uani 1 1 d . U . . .
H16A H 0.834541 0.957239 0.278771 0.069 Uiso 1 1 calc R U . . .
H16B H 0.845048 0.982870 0.360120 0.069 Uiso 1 1 calc R U . . .
C17 C 0.8438(5) 0.8229(6) 0.3399(4) 0.0495(13) Uani 1 1 d . U . . .
H17 H 0.915297 0.815932 0.349458 0.059 Uiso 1 1 calc R U . . .
C18 C 0.7924(5) 0.7513(6) 0.2796(4) 0.0500(13) Uani 1 1 d . U . . .
H18A H 0.811575 0.677771 0.292512 0.060 Uiso 1 1 calc R U . . .
H18B H 0.811556 0.769321 0.237007 0.060 Uiso 1 1 calc R U . . .
C19 C 0.6819(5) 0.7625(6) 0.2630(4) 0.0547(14) Uani 1 1 d . U . . .
H19 H 0.648765 0.714550 0.223187 0.066 Uiso 1 1 calc R U . . .
C20 C 0.6542(5) 0.7322(6) 0.3295(3) 0.0473(12) Uani 1 1 d . U . . .
H20A H 0.583230 0.738360 0.319658 0.057 Uiso 1 1 calc R U . . .
H20B H 0.672510 0.658292 0.342003 0.057 Uiso 1 1 calc R U . . .
C21 C 0.6526(6) 0.8740(6) 0.2425(4) 0.0602(14) Uani 1 1 d . U . . .
H21A H 0.670748 0.893241 0.199717 0.072 Uiso 1 1 calc R U . . .
H21B H 0.581552 0.881275 0.231469 0.072 Uiso 1 1 calc R U . . .
C22 C 0.8163(5) 0.7928(6) 0.4070(4) 0.0447(11) Uani 1 1 d . U . . .
H22A H 0.850218 0.839321 0.446658 0.054 Uiso 1 1 calc R U . . .
H22B H 0.836336 0.719643 0.420585 0.054 Uiso 1 1 calc R U . . .
C23 C 0.5026(4) 0.7472(5) 0.5007(3) 0.0336(10) Uani 1 1 d . U . . .
C24 C 0.4788(4) 0.8366(5) 0.5308(3) 0.0382(11) Uani 1 1 d . U . . .
H24 H 0.506796 0.849664 0.579911 0.046 Uiso 1 1 calc R U . . .
C25 C 0.4137(4) 0.9076(5) 0.4889(4) 0.0450(13) Uani 1 1 d . U . . .
H25 H 0.395468 0.967998 0.509927 0.054 Uiso 1 1 calc R U . . .
C26 C 0.3759(4) 0.8913(5) 0.4183(4) 0.0453(13) Uani 1 1 d . U . . .
H26 H 0.333712 0.942127 0.390087 0.054 Uiso 1 1 calc R U . . .
C27 C 0.3980(4) 0.8014(5) 0.3866(4) 0.0458(13) Uani 1 1 d . U . . .
H27 H 0.370934 0.790410 0.337167 0.055 Uiso 1 1 calc R U . . .
C28 C 0.4608(4) 0.7274(5) 0.4287(3) 0.0371(11) Uani 1 1 d . U . . .
H28 H 0.474911 0.664222 0.408349 0.045 Uiso 1 1 calc R U . . .
C29 C 0.5573(4) 0.6469(5) 0.6118(3) 0.0313(10) Uani 1 1 d . U . . .
C30 C 0.6332(4) 0.6619(5) 0.6733(3) 0.0378(11) Uani 1 1 d . U . . .
H30 H 0.692892 0.690509 0.671236 0.045 Uiso 1 1 calc R U . . .
C31 C 0.6205(5) 0.6347(5) 0.7375(3) 0.0451(13) Uani 1 1 d . U . . .
H31 H 0.672288 0.642855 0.779987 0.054 Uiso 1 1 calc R U . . .
C32 C 0.5319(5) 0.5951(6) 0.7401(3) 0.0452(13) Uani 1 1 d . U . . .
H32 H 0.523068 0.577163 0.784296 0.054 Uiso 1 1 calc R U . . .
C33 C 0.4576(4) 0.5823(5) 0.6790(3) 0.0396(12) Uani 1 1 d . U . . .
H33 H 0.397332 0.555685 0.681134 0.047 Uiso 1 1 calc R U . . .
C34 C 0.4692(4) 0.6075(5) 0.6141(3) 0.0336(11) Uani 1 1 d . U . . .
H34 H 0.417515 0.597893 0.571717 0.040 Uiso 1 1 calc R U . . .
O2 O 0.8689(5) 0.7343(6) 0.7137(3) 0.0840(17) Uani 1 1 d . U . . .
H2 H 0.872179 0.698012 0.679093 0.126 Uiso 1 1 calc R U . . .
C35 C 0.8792(8) 0.8385(9) 0.6999(7) 0.105(3) Uani 1 1 d . U . . .
H35A H 0.828077 0.859143 0.657103 0.157 Uiso 1 1 calc R U . . .
H35B H 0.942543 0.849766 0.692702 0.157 Uiso 1 1 calc R U . . .
H35C H 0.874446 0.880847 0.740011 0.157 Uiso 1 1 calc R U . . .

loop_
_atom_site_aniso_label
_atom_site_aniso_U_11
_atom_site_aniso_U_22
_atom_site_aniso_U_33
_atom_site_aniso_U_23
_atom_site_aniso_U_13
_atom_site_aniso_U_12
Ru1 0.0239(2) 0.0303(3) 0.0317(3) 0.00381(19) 0.01491(18) 0.00110(18)
Cl1 0.0328(7) 0.0390(7) 0.0306(7) 0.0002(6) 0.0182(6) 0.0039(6)
Cl2 0.0390(8) 0.0359(8) 0.0368(7) -0.0019(6) 0.0181(6) -0.0048(6)
S1 0.0280(7) 0.0328(7) 0.0349(7) 0.0067(6) 0.0201(6) 0.0030(5)
O1 0.046(2) 0.039(2) 0.055(2) 0.003(2) 0.036(2) -0.0004(18)
N1 0.0334(19) 0.037(2) 0.0361(19) 0.0059(17) 0.0260(16) 0.0056(16)
N2 0.0293(18) 0.0380(19) 0.0369(19) 0.0053(17) 0.0232(16) 0.0036(16)
C1 0.068(4) 0.046(4) 0.063(4) -0.012(3) 0.029(3) 0.003(3)
C2 0.042(3) 0.036(3) 0.047(3) 0.002(2) 0.019(2) 0.009(2)
C3 0.034(2) 0.035(2) 0.048(3) 0.007(2) 0.016(2) 0.002(2)
C4 0.035(2) 0.036(2) 0.043(2) 0.011(2) 0.018(2) 0.002(2)
C5 0.032(2) 0.039(2) 0.042(2) 0.010(2) 0.011(2) 0.002(2)
C6 0.031(2) 0.042(3) 0.049(3) 0.015(2) 0.013(2) 0.001(2)
C7 0.032(2) 0.041(3) 0.050(3) 0.008(2) 0.020(2) 0.009(2)
C8 0.055(3) 0.049(3) 0.044(3) 0.010(3) 0.007(2) -0.006(3)
C9 0.085(5) 0.091(6) 0.080(5) 0.008(5) 0.012(5) -0.017(5)
C10 0.082(5) 0.106(6) 0.084(5) -0.011(5) 0.035(4) 0.014(5)
C11 0.029(2) 0.037(2) 0.035(2) 0.0061(19) 0.0228(17) 0.0020(18)
C12 0.034(2) 0.039(2) 0.048(2) 0.009(2) 0.0285(19) 0.006(2)
C13 0.044(2) 0.048(2) 0.051(2) 0.013(2) 0.036(2) 0.009(2)
C14 0.060(3) 0.055(3) 0.063(3) 0.018(2) 0.043(2) 0.014(2)
C15 0.064(3) 0.057(3) 0.069(3) 0.022(3) 0.042(2) 0.015(2)
C16 0.066(3) 0.060(3) 0.063(3) 0.016(2) 0.046(2) 0.003(2)
C17 0.049(3) 0.058(3) 0.058(3) 0.015(2) 0.042(2) 0.006(2)
C18 0.056(3) 0.059(3) 0.050(3) 0.012(2) 0.040(2) 0.011(2)
C19 0.057(3) 0.065(3) 0.052(3) 0.018(2) 0.032(2) 0.004(3)
C20 0.046(2) 0.058(3) 0.048(2) 0.016(2) 0.030(2) 0.006(2)
C21 0.061(3) 0.070(3) 0.060(3) 0.026(3) 0.033(2) 0.014(3)
C22 0.046(2) 0.050(2) 0.053(2) 0.009(2) 0.037(2) 0.005(2)
C23 0.029(2) 0.039(2) 0.042(2) 0.010(2) 0.0242(18) 0.0030(19)
C24 0.035(2) 0.041(2) 0.048(2) 0.006(2) 0.0273(19) 0.003(2)
C25 0.038(3) 0.044(3) 0.062(3) 0.011(3) 0.029(2) 0.005(2)
C26 0.032(3) 0.049(3) 0.062(3) 0.023(3) 0.025(2) 0.010(2)
C27 0.033(3) 0.054(3) 0.056(3) 0.015(3) 0.021(2) 0.000(2)
C28 0.029(2) 0.043(2) 0.048(2) 0.010(2) 0.0247(19) 0.004(2)
C29 0.030(2) 0.038(2) 0.034(2) 0.0021(19) 0.0227(18) 0.0020(18)
C30 0.034(2) 0.046(2) 0.038(2) -0.002(2) 0.0177(19) -0.003(2)
C31 0.042(3) 0.059(3) 0.035(3) -0.005(2) 0.014(2) 0.000(3)
C32 0.046(3) 0.062(3) 0.034(3) 0.004(3) 0.022(2) 0.003(3)
C33 0.036(3) 0.053(3) 0.038(3) 0.004(2) 0.023(2) 0.000(2)
C34 0.031(2) 0.042(2) 0.033(2) 0.003(2) 0.0188(19) 0.000(2)
O2 0.080(4) 0.097(4) 0.083(4) -0.034(3) 0.037(3) -0.023(3)
C35 0.090(7) 0.095(7) 0.134(8) -0.032(7) 0.040(6) -0.014(6)

loop_
_atom_type_symbol
_atom_type_description
_atom_type_scat_dispersion_real
_atom_type_scat_dispersion_imag
_atom_type_scat_source
C C 0.0033 0.0016 'International Tables Vol C Tables 4.2.6.8 and 6.1.1.4'
H H 0.0000 0.0000 'International Tables Vol C Tables 4.2.6.8 and 6.1.1.4'
Cl Cl 0.1484 0.1585 'International Tables Vol C Tables 4.2.6.8 and 6.1.1.4'
N N 0.0061 0.0033 'International Tables Vol C Tables 4.2.6.8 and 6.1.1.4'
O O 0.0106 0.0060 'International Tables Vol C Tables 4.2.6.8 and 6.1.1.4'
Ru Ru -1.2594 0.8363 'International Tables Vol C Tables 4.2.6.8 and 6.1.1.4'
S S 0.1246 0.1234 'International Tables Vol C Tables 4.2.6.8 and 6.1.1.4'

loop_
_geom_angle_atom_site_label_1
_geom_angle_atom_site_label_2
_geom_angle_atom_site_label_3
_geom_angle
_geom_angle_site_symmetry_1
_geom_angle_site_symmetry_3
_geom_angle_publ_flag
Cl2 Ru1 Cl1 88.13(5) . . ?
S1 Ru1 Cl1 93.25(5) . . ?
S1 Ru1 Cl2 88.86(5) . . ?
C2 Ru1 Cl1 86.75(17) . . ?
C2 Ru1 Cl2 143.01(17) . . ?
C2 Ru1 S1 127.99(17) . . ?
C3 Ru1 Cl1 107.82(17) . . ?
C3 Ru1 Cl2 163.38(17) . . ?
C3 Ru1 S1 94.70(16) . . ?
C3 Ru1 C2 37.9(2) . . ?
C3 Ru1 C7 67.9(2) . . ?
C4 Ru1 Cl1 144.53(17) . . ?
C4 Ru1 Cl2 127.01(17) . . ?
C4 Ru1 S1 83.91(16) . . ?
C4 Ru1 C2 68.2(2) . . ?
C4 Ru1 C3 37.8(2) . . ?
C4 Ru1 C5 38.1(2) . . ?
C4 Ru1 C6 68.4(2) . . ?
C4 Ru1 C7 80.3(2) . . ?
C5 Ru1 Cl1 163.54(16) . . ?
C5 Ru1 Cl2 94.44(17) . . ?
C5 Ru1 S1 103.04(16) . . ?
C5 Ru1 C2 81.4(2) . . ?
C5 Ru1 C3 68.9(2) . . ?
C5 Ru1 C7 68.7(2) . . ?
C6 Ru1 Cl1 125.70(17) . . ?
C6 Ru1 Cl2 86.24(18) . . ?
C6 Ru1 S1 140.47(17) . . ?
C6 Ru1 C2 67.6(2) . . ?
C6 Ru1 C3 80.7(2) . . ?
C6 Ru1 C5 38.6(2) . . ?
C6 Ru1 C7 37.2(2) . . ?
C7 Ru1 Cl1 95.01(17) . . ?
C7 Ru1 Cl2 106.97(17) . . ?
C7 Ru1 S1 162.34(17) . . ?
C7 Ru1 C2 37.4(2) . . ?
C11 S1 Ru1 116.17(18) . . ?
C11 N1 H1 116.7 . . ?
C11 N1 C12 126.7(5) . . ?
C12 N1 H1 116.7 . . ?
C11 N2 C23 123.6(5) . . ?
C11 N2 C29 118.9(5) . . ?
C23 N2 C29 117.4(4) . . ?
H1A C1 H1B 109.5 . . ?
H1A C1 H1C 109.5 . . ?
H1B C1 H1C 109.5 . . ?
C2 C1 H1A 109.5 . . ?
C2 C1 H1B 109.5 . . ?
C2 C1 H1C 109.5 . . ?
C1 C2 Ru1 130.5(5) . . ?
C3 C2 Ru1 70.1(3) . . ?
C3 C2 C1 120.9(6) . . ?
C7 C2 Ru1 71.2(3) . . ?
C7 C2 C1 119.7(6) . . ?
C7 C2 C3 119.4(6) . . ?
Ru1 C3 H3 130.3 . . ?
C2 C3 Ru1 72.1(3) . . ?
C2 C3 H3 120.3 . . ?
C4 C3 Ru1 69.8(3) . . ?
C4 C3 C2 119.4(6) . . ?
C4 C3 H3 120.3 . . ?
Ru1 C4 H4 129.3 . . ?
C3 C4 Ru1 72.3(3) . . ?
C3 C4 H4 118.8 . . ?
C3 C4 C5 122.4(6) . . ?
C5 C4 Ru1 72.1(3) . . ?
C5 C4 H4 118.8 . . ?
C4 C5 Ru1 69.8(3) . . ?
C4 C5 C6 116.9(6) . . ?
C4 C5 C8 122.5(6) . . ?
C6 C5 Ru1 70.3(3) . . ?
C6 C5 C8 120.6(6) . . ?
C8 C5 Ru1 129.3(4) . . ?
Ru1 C6 H6 129.4 . . ?
C5 C6 Ru1 71.1(3) . . ?
C5 C6 H6 119.2 . . ?
C7 C6 Ru1 72.9(3) . . ?
C7 C6 C5 121.7(6) . . ?
C7 C6 H6 119.2 . . ?
Ru1 C7 H7 131.6 . . ?
C2 C7 Ru1 71.5(3) . . ?
C2 C7 H7 119.9 . . ?
C6 C7 Ru1 69.9(3) . . ?
C6 C7 C2 120.2(6) . . ?
C6 C7 H7 119.9 . . ?
C5 C8 H8 108.0 . . ?
C5 C8 C9 104.5(7) . . ?
C9 C8 H8 108.0 . . ?
C10 C8 C5 114.4(7) . . ?
C10 C8 H8 108.0 . . ?
C10 C8 C9 113.7(8) . . ?
C8 C9 H9A 109.5 . . ?
C8 C9 H9B 109.5 . . ?
C8 C9 H9C 109.5 . . ?
H9A C9 H9B 109.5 . . ?
H9A C9 H9C 109.5 . . ?
H9B C9 H9C 109.5 . . ?
C8 C10 H10A 109.5 . . ?
C8 C10 H10B 109.5 . . ?
C8 C10 H10C 109.5 . . ?
H10A C10 H10B 109.5 . . ?
H10A C10 H10C 109.5 . . ?
H10B C10 H10C 109.5 . . ?
N1 C11 S1 121.3(4) . . ?
N2 C11 S1 119.2(4) . . ?
N2 C11 N1 119.3(5) . . ?
O1 C12 N1 121.1(5) . . ?
O1 C12 C13 124.3(6) . . ?
N1 C12 C13 114.5(5) . . ?
C12 C13 C14 109.0(5) . . ?
C12 C13 C20 113.6(5) . . ?
C12 C13 C22 107.8(5) . . ?
C14 C13 C20 108.6(6) . . ?
C14 C13 C22 108.6(5) . . ?
C20 C13 C22 109.0(5) . . ?
C13 C14 H14A 109.9 . . ?
C13 C14 H14B 109.9 . . ?
C13 C14 C15 109.0(6) . . ?
H14A C14 H14B 108.3 . . ?
C15 C14 H14A 109.9 . . ?
C15 C14 H14B 109.9 . . ?
C14 C15 H15 108.9 . . ?
C16 C15 C14 106.2(6) . . ?
C16 C15 H15 108.9 . . ?
C21 C15 C14 112.5(6) . . ?
C21 C15 H15 108.9 . . ?
C21 C15 C16 111.4(6) . . ?
C15 C16 H16A 109.9 . . ?
C15 C16 H16B 109.9 . . ?
H16A C16 H16B 108.3 . . ?
C17 C16 C15 108.8(6) . . ?
C17 C16 H16A 109.9 . . ?
C17 C16 H16B 109.9 . . ?
C16 C17 H17 109.5 . . ?
C16 C17 C22 109.3(5) . . ?
C18 C17 C16 109.5(6) . . ?
C18 C17 H17 109.5 . . ?
C18 C17 C22 109.6(6) . . ?
C22 C17 H17 109.5 . . ?
C17 C18 H18A 109.6 . . ?
C17 C18 H18B 109.6 . . ?
C17 C18 C19 110.3(6) . . ?
H18A C18 H18B 108.1 . . ?
C19 C18 H18A 109.6 . . ?
C19 C18 H18B 109.6 . . ?
C18 C19 H19 109.5 . . ?
C20 C19 C18 108.4(6) . . ?
C20 C19 H19 109.5 . . ?
C21 C19 C18 109.7(6) . . ?
C21 C19 H19 109.5 . . ?
C21 C19 C20 110.1(6) . . ?
C13 C20 C19 110.6(6) . . ?
C13 C20 H20A 109.5 . . ?
C13 C20 H20B 109.5 . . ?
C19 C20 H20A 109.5 . . ?
C19 C20 H20B 109.5 . . ?
H20A C20 H20B 108.1 . . ?
C15 C21 C19 109.2(6) . . ?
C15 C21 H21A 109.8 . . ?
C15 C21 H21B 109.8 . . ?
C19 C21 H21A 109.8 . . ?
C19 C21 H21B 109.8 . . ?
H21A C21 H21B 108.3 . . ?
C13 C22 H22A 109.8 . . ?
C13 C22 H22B 109.8 . . ?
C17 C22 C13 109.4(5) . . ?
C17 C22 H22A 109.8 . . ?
C17 C22 H22B 109.8 . . ?
H22A C22 H22B 108.2 . . ?
C24 C23 N2 119.5(5) . . ?
C24 C23 C28 120.2(6) . . ?
C28 C23 N2 120.3(5) . . ?
C23 C24 H24 120.1 . . ?
C23 C24 C25 119.7(6) . . ?
C25 C24 H24 120.1 . . ?
C24 C25 H25 119.7 . . ?
C26 C25 C24 120.5(6) . . ?
C26 C25 H25 119.7 . . ?
C25 C26 H26 119.5 . . ?
C25 C26 C27 121.0(6) . . ?
C27 C26 H26 119.5 . . ?
C26 C27 H27 120.5 . . ?
C26 C27 C28 119.0(7) . . ?
C28 C27 H27 120.5 . . ?
C23 C28 C27 119.5(6) . . ?
C23 C28 H28 120.3 . . ?
C27 C28 H28 120.3 . . ?
C30 C29 N2 119.5(5) . . ?
C34 C29 N2 119.3(5) . . ?
C34 C29 C30 121.2(5) . . ?
C29 C30 H30 120.6 . . ?
C31 C30 C29 118.9(6) . . ?
C31 C30 H30 120.6 . . ?
C30 C31 H31 119.9 . . ?
C30 C31 C32 120.1(6) . . ?
C32 C31 H31 119.9 . . ?
C31 C32 H32 120.0 . . ?
C33 C32 C31 120.0(6) . . ?
C33 C32 H32 120.0 . . ?
C32 C33 H33 119.6 . . ?
C32 C33 C34 120.8(6) . . ?
C34 C33 H33 119.6 . . ?
C29 C34 H34 120.5 . . ?
C33 C34 C29 118.9(6) . . ?
C33 C34 H34 120.5 . . ?
C35 O2 H2 109.5 . . ?
O2 C35 H35A 109.5 . . ?
O2 C35 H35B 109.5 . . ?
O2 C35 H35C 109.5 . . ?
H35A C35 H35B 109.5 . . ?
H35A C35 H35C 109.5 . . ?
H35B C35 H35C 109.5 . . ?

loop_
_geom_bond_atom_site_label_1
_geom_bond_atom_site_label_2
_geom_bond_distance
_geom_bond_site_symmetry_2
_geom_bond_publ_flag
Ru1 Cl1 2.4351(14) . ?
Ru1 Cl2 2.4222(15) . ?
Ru1 S1 2.3934(13) . ?
Ru1 C2 2.210(6) . ?
Ru1 C3 2.184(6) . ?
Ru1 C4 2.152(6) . ?
Ru1 C5 2.181(6) . ?
Ru1 C6 2.169(6) . ?
Ru1 C7 2.207(6) . ?
S1 C11 1.699(6) . ?
O1 C12 1.210(7) . ?
N1 H1 0.8800 . ?
N1 C11 1.362(7) . ?
N1 C12 1.405(8) . ?
N2 C11 1.357(7) . ?
N2 C23 1.425(7) . ?
N2 C29 1.454(7) . ?
C1 H1A 0.9800 . ?
C1 H1B 0.9800 . ?
C1 H1C 0.9800 . ?
C1 C2 1.500(9) . ?
C2 C3 1.426(8) . ?
C2 C7 1.415(9) . ?
C3 H3 0.9500 . ?
C3 C4 1.406(9) . ?
C4 H4 0.9500 . ?
C4 C5 1.413(8) . ?
C5 C6 1.438(8) . ?
C5 C8 1.504(10) . ?
C6 H6 0.9500 . ?
C6 C7 1.397(9) . ?
C7 H7 0.9500 . ?
C8 H8 1.0000 . ?
C8 C9 1.505(12) . ?
C8 C10 1.433(12) . ?
C9 H9A 0.9800 . ?
C9 H9B 0.9800 . ?
C9 H9C 0.9800 . ?
C10 H10A 0.9800 . ?
C10 H10B 0.9800 . ?
C10 H10C 0.9800 . ?
C12 C13 1.517(8) . ?
C13 C14 1.530(9) . ?
C13 C20 1.536(10) . ?
C13 C22 1.550(8) . ?
C14 H14A 0.9900 . ?
C14 H14B 0.9900 . ?
C14 C15 1.567(9) . ?
C15 H15 1.0000 . ?
C15 C16 1.559(10) . ?
C15 C21 1.475(11) . ?
C16 H16A 0.9900 . ?
C16 H16B 0.9900 . ?
C16 C17 1.520(10) . ?
C17 H17 1.0000 . ?
C17 C18 1.510(10) . ?
C17 C22 1.545(8) . ?
C18 H18A 0.9900 . ?
C18 H18B 0.9900 . ?
C18 C19 1.541(9) . ?
C19 H19 1.0000 . ?
C19 C20 1.536(8) . ?
C19 C21 1.504(10) . ?
C20 H20A 0.9900 . ?
C20 H20B 0.9900 . ?
C21 H21A 0.9900 . ?
C21 H21B 0.9900 . ?
C22 H22A 0.9900 . ?
C22 H22B 0.9900 . ?
C23 C24 1.377(8) . ?
C23 C28 1.395(9) . ?
C24 H24 0.9500 . ?
C24 C25 1.388(9) . ?
C25 H25 0.9500 . ?
C25 C26 1.356(10) . ?
C26 H26 0.9500 . ?
C26 C27 1.389(10) . ?
C27 H27 0.9500 . ?
C27 C28 1.399(9) . ?
C28 H28 0.9500 . ?
C29 C30 1.387(8) . ?
C29 C34 1.386(8) . ?
C30 H30 0.9500 . ?
C30 C31 1.383(9) . ?
C31 H31 0.9500 . ?
C31 C32 1.395(9) . ?
C32 H32 0.9500 . ?
C32 C33 1.366(9) . ?
C33 H33 0.9500 . ?
C33 C34 1.382(8) . ?
C34 H34 0.9500 . ?
O2 H2 0.8400 . ?
O2 C35 1.374(12) . ?
C35 H35A 0.9800 . ?
C35 H35B 0.9800 . ?
C35 H35C 0.9800 . ?

loop_
_geom_torsion_atom_site_label_1
_geom_torsion_atom_site_label_2
_geom_torsion_atom_site_label_3
_geom_torsion_atom_site_label_4
_geom_torsion
_geom_torsion_site_symmetry_1
_geom_torsion_site_symmetry_2
_geom_torsion_site_symmetry_3
_geom_torsion_site_symmetry_4
_geom_torsion_publ_flag
Ru1 S1 C11 N1 24.4(6) . . . . ?
Ru1 S1 C11 N2 -161.2(4) . . . . ?
Ru1 C2 C3 C4 -53.2(5) . . . . ?
Ru1 C2 C7 C6 52.1(5) . . . . ?
Ru1 C3 C4 C5 -54.3(5) . . . . ?
Ru1 C4 C5 C6 -53.9(5) . . . . ?
Ru1 C4 C5 C8 124.5(6) . . . . ?
Ru1 C5 C6 C7 -54.8(5) . . . . ?
Ru1 C5 C8 C9 -163.8(5) . . . . ?
Ru1 C5 C8 C10 71.2(8) . . . . ?
Ru1 C6 C7 C2 -52.8(5) . . . . ?
O1 C12 C13 C14 -24.7(9) . . . . ?
O1 C12 C13 C20 -146.1(6) . . . . ?
O1 C12 C13 C22 93.1(7) . . . . ?
N1 C12 C13 C14 157.7(6) . . . . ?
N1 C12 C13 C20 36.4(7) . . . . ?
N1 C12 C13 C22 -84.5(7) . . . . ?
N2 C23 C24 C25 179.8(5) . . . . ?
N2 C23 C28 C27 -177.5(5) . . . . ?
N2 C29 C30 C31 -179.7(5) . . . . ?
N2 C29 C34 C33 -179.3(5) . . . . ?
C1 C2 C3 Ru1 -126.0(6) . . . . ?
C1 C2 C3 C4 -179.2(6) . . . . ?
C1 C2 C7 Ru1 126.5(6) . . . . ?
C1 C2 C7 C6 178.6(6) . . . . ?
C2 C3 C4 Ru1 54.3(5) . . . . ?
C2 C3 C4 C5 0.0(9) . . . . ?
C3 C2 C7 Ru1 -52.8(5) . . . . ?
C3 C2 C7 C6 -0.7(9) . . . . ?
C3 C4 C5 Ru1 54.4(5) . . . . ?
C3 C4 C5 C6 0.5(9) . . . . ?
C3 C4 C5 C8 178.8(6) . . . . ?
C4 C5 C6 Ru1 53.7(5) . . . . ?
C4 C5 C6 C7 -1.1(9) . . . . ?
C4 C5 C8 C9 106.6(7) . . . . ?
C4 C5 C8 C10 -18.4(10) . . . . ?
C5 C6 C7 Ru1 54.0(5) . . . . ?
C5 C6 C7 C2 1.2(9) . . . . ?
C6 C5 C8 C9 -75.1(8) . . . . ?
C6 C5 C8 C10 159.9(7) . . . . ?
C7 C2 C3 Ru1 53.3(5) . . . . ?
C7 C2 C3 C4 0.0(9) . . . . ?
C8 C5 C6 Ru1 -124.7(6) . . . . ?
C8 C5 C6 C7 -179.5(6) . . . . ?
C11 N1 C12 O1 9.4(9) . . . . ?
C11 N1 C12 C13 -173.0(5) . . . . ?
C11 N2 C23 C24 -138.5(6) . . . . ?
C11 N2 C23 C28 41.9(8) . . . . ?
C11 N2 C29 C30 60.2(7) . . . . ?
C11 N2 C29 C34 -120.9(6) . . . . ?
C12 N1 C11 S1 -148.3(5) . . . . ?
C12 N1 C11 N2 37.3(9) . . . . ?
C12 C13 C14 C15 179.6(6) . . . . ?
C12 C13 C20 C19 -179.7(5) . . . . ?
C12 C13 C22 C17 -177.7(6) . . . . ?
C13 C14 C15 C16 -63.9(8) . . . . ?
C13 C14 C15 C21 58.3(8) . . . . ?
C14 C13 C20 C19 58.8(7) . . . . ?
C14 C13 C22 C17 -59.7(7) . . . . ?
C14 C15 C16 C17 63.9(8) . . . . ?
C14 C15 C21 C19 -59.0(8) . . . . ?
C15 C16 C17 C18 57.2(7) . . . . ?
C15 C16 C17 C22 -62.9(8) . . . . ?
C16 C15 C21 C19 60.1(7) . . . . ?
C16 C17 C18 C19 -58.9(7) . . . . ?
C16 C17 C22 C13 60.2(8) . . . . ?
C17 C18 C19 C20 -60.3(8) . . . . ?
C17 C18 C19 C21 60.0(7) . . . . ?
C18 C17 C22 C13 -59.8(7) . . . . ?
C18 C19 C20 C13 59.6(7) . . . . ?
C18 C19 C21 C15 -59.9(8) . . . . ?
C20 C13 C14 C15 -56.1(7) . . . . ?
C20 C13 C22 C17 58.5(7) . . . . ?
C20 C19 C21 C15 59.3(8) . . . . ?
C21 C15 C16 C17 -59.0(8) . . . . ?
C21 C19 C20 C13 -60.4(8) . . . . ?
C22 C13 C14 C15 62.3(8) . . . . ?
C22 C13 C20 C19 -59.4(7) . . . . ?
C22 C17 C18 C19 60.9(7) . . . . ?
C23 N2 C11 S1 -152.4(5) . . . . ?
C23 N2 C11 N1 22.2(8) . . . . ?
C23 N2 C29 C30 -123.7(6) . . . . ?
C23 N2 C29 C34 55.2(7) . . . . ?
C23 C24 C25 C26 -2.2(9) . . . . ?
C24 C23 C28 C27 2.9(8) . . . . ?
C24 C25 C26 C27 2.8(9) . . . . ?
C25 C26 C27 C28 -0.4(9) . . . . ?
C26 C27 C28 C23 -2.4(8) . . . . ?
C28 C23 C24 C25 -0.6(8) . . . . ?
C29 N2 C11 S1 23.5(7) . . . . ?
C29 N2 C11 N1 -161.9(5) . . . . ?
C29 N2 C23 C24 45.5(7) . . . . ?
C29 N2 C23 C28 -134.1(5) . . . . ?
C29 C30 C31 C32 -1.6(10) . . . . ?
C30 C29 C34 C33 -0.4(9) . . . . ?
C30 C31 C32 C33 0.7(11) . . . . ?
C31 C32 C33 C34 0.3(11) . . . . ?
C32 C33 C34 C29 -0.5(10) . . . . ?
C34 C29 C30 C31 1.4(9) . . . . ?

loop_
_smtbx_masks_void_nr
_smtbx_masks_void_average_x
_smtbx_masks_void_average_y
_smtbx_masks_void_average_z
_smtbx_masks_void_volume
_smtbx_masks_void_count_electrons
_smtbx_masks_void_content
1 0.000 0.000 0.500 166.7 13.4 ?
2 0.500 0.500 1.000 166.7 13.4 ?
